data_7132285
loop_
_publ_author_name
'Bhowmik, arup'
'Naskar, Koushik'
'Roy, Shantonu'
'Karmakar, Sudip'
'Sarkar, Writhabrata'
'Mondal, Imtiaj'
'Sana, Arindam'
'Deb, Indubhusan'

_publ_section_title
;
 A Condition-Tuned Unorthodox Approach to Indole-3-Carboxylic Acids and
 Anthranilic Acids via Carbon Atom Translocation
;
_journal_name_full 'Chemical Communications'
_journal_paper_doi 10.1039/D3CC04443B
_journal_year 2023
_chemical_formula_moiety 'C9 H10 Cl N O2'
_chemical_formula_sum 'C9 H10 Cl N O2'
_chemical_formula_weight 199.63
_space_group_crystal_system monoclinic
_space_group_IT_number 14
_space_group_name_Hall '-P 2yn'
_space_group_name_H-M_alt 'P 1 21/n 1'
_atom_sites_solution_hydrogens geom
_atom_sites_solution_primary dual
_audit_creation_date 2022-05-26
_audit_creation_method
;
Olex2 1.5
(compiled 2022.04.07 svn.rca3783a0 for OlexSys, GUI svn.r6498)
;
_audit_update_record
;
2022-10-19 deposited with the CCDC.	2023-10-26 downloaded from the CCDC.
;
_cell_angle_alpha 90
_cell_angle_beta 91.433(2)
_cell_angle_gamma 90
_cell_formula_units_Z 4
_cell_length_a 7.8685(6)
_cell_length_b 7.0616(5)
_cell_length_c 16.2493(12)
_cell_measurement_reflns_used 9313
_cell_measurement_temperature 113.00
_cell_measurement_theta_max 64.95
_cell_measurement_theta_min 5.09
_cell_volume 902.60(12)
_computing_cell_refinement 'Bruker SAINT V8.38A (Bruker AXS)'
_computing_data_collection 'Bruker APEX3 ver.2018.7-2(Bruker AXS)'
_computing_data_reduction 'Bruker SAINT V8.38A (Bruker AXS)'
_computing_molecular_graphics 'Bruker ShelXLe(Huebschle et all. 2011)'
_computing_publication_material 'Bruker ShelXLe(Huebschle et all. 2011)'
_computing_structure_refinement 'SHELXL-2018/3 (Sheldrick 2018)'
_computing_structure_solution 'SHELXT 2018/2(Sheldrick 2014)'
_diffrn_ambient_temperature 113.00
_diffrn_detector 'CPAD area detector'
_diffrn_detector_area_resol_mean 7.407
_diffrn_detector_type 'Bruker Photon III'
_diffrn_measured_fraction_theta_full 0.960
_diffrn_measured_fraction_theta_max 0.960
_diffrn_measurement_device 'four-circle diffractometer'
_diffrn_measurement_device_type 'Bruker APEX3_IMuS Diamond_Photon III (1)'
_diffrn_measurement_method '\w and \f scans'
_diffrn_radiation_collimation '0.5 mm double-pinhole'
_diffrn_radiation_monochromator 'mirror optics'
_diffrn_radiation_probe x-ray
_diffrn_radiation_type 'Cu K\a'
_diffrn_radiation_wavelength 1.54178
_diffrn_reflns_av_R_equivalents 0.0541
_diffrn_reflns_av_unetI/netI 0.0394
_diffrn_reflns_Laue_measured_fraction_full 0.960
_diffrn_reflns_Laue_measured_fraction_max 0.960
_diffrn_reflns_limit_h_max 9
_diffrn_reflns_limit_h_min -9
_diffrn_reflns_limit_k_max 8
_diffrn_reflns_limit_k_min -8
_diffrn_reflns_limit_l_max 19
_diffrn_reflns_limit_l_min -18
_diffrn_reflns_number 9965
_diffrn_reflns_point_group_measured_fraction_full 0.960
_diffrn_reflns_point_group_measured_fraction_max 0.960
_diffrn_reflns_theta_full 65.089
_diffrn_reflns_theta_max 65.089
_diffrn_reflns_theta_min 8.317
_diffrn_source 'microfocus sealed X-ray tube'
_diffrn_source_current 1.2
_diffrn_source_power 0.06
_diffrn_source_type 'Incoatec I\ms Diamond'
_diffrn_source_voltage 50.0
_diffrn_standards_number 0
_exptl_absorpt_coefficient_mu 3.473
_exptl_absorpt_correction_T_max 0.7526
_exptl_absorpt_correction_T_min 0.5239
_exptl_absorpt_correction_type multi-scan
_exptl_absorpt_process_details
;
SADABS-2016/2 (Bruker,2016/2) was used for absorption correction.
wR2(int) was 0.1289 before and 0.0886 after correction.
The Ratio of minimum to maximum transmission is 0.6961.
The \l/2 correction factor is Not present.
;
_exptl_crystal_colour white
_exptl_crystal_colour_primary white
_exptl_crystal_density_diffrn 1.469
_exptl_crystal_description BLOCK
_exptl_crystal_F_000 416
_exptl_crystal_size_max 0.5
_exptl_crystal_size_mid 0.45
_exptl_crystal_size_min 0.4
_refine_diff_density_max 0.441
_refine_diff_density_min -1.013
_refine_diff_density_rms 0.118
_refine_ls_extinction_method none
_refine_ls_goodness_of_fit_ref 1.245
_refine_ls_hydrogen_treatment constr
_refine_ls_matrix_type full
_refine_ls_number_parameters 120
_refine_ls_number_reflns 1481
_refine_ls_number_restraints 0
_refine_ls_restrained_S_all 1.245
_refine_ls_R_factor_all 0.0523
_refine_ls_R_factor_gt 0.0522
_refine_ls_shift/su_max 0.001
_refine_ls_shift/su_mean 0.000
_refine_ls_structure_factor_coef Fsqd
_refine_ls_weighting_details 'w=1/[\s^2^(Fo^2^)+(0.0730P)^2^+0.5696P] where P=(Fo^2^+2Fc^2^)/3'
_refine_ls_weighting_scheme calc
_refine_ls_wR_factor_gt 0.1312
_refine_ls_wR_factor_ref 0.1314
_reflns_Friedel_coverage 0.000
_reflns_number_gt 1475
_reflns_number_total 1481
_reflns_threshold_expression 'I > 2\s(I)'
_cod_data_source_file d3cc04443b2.cif
_cod_data_source_block ab_04_667_2_0m_a
_cod_database_code 7132285
_shelx_shelxl_version_number 2018/3
_shelx_space_group_comment
;
The symmetry employed for this shelxl refinement is uniquely defined
by the following loop, which should always be used as a source of
symmetry information in preference to the above space-group names.
They are only intended as comments.
;
_shelx_estimated_absorpt_t_max 0.337
_shelx_estimated_absorpt_t_min 0.276
_olex2_refinement_description
;
1. Fixed Uiso
 At 1.2 times of:
  All C(H) groups, All C(H,H) groups, All N(H) groups
 At 1.5 times of:
  All C(H,H,H) groups, All O(H) groups
2.a Secondary CH2 refined with riding coordinates:
 C7(H7A,H7B)
2.b Aromatic/amide H refined with riding coordinates:
 N1(H1), C2(H2A), C4(H4), C5(H5)
2.c Idealised Me refined as rotating group:
 C8(H8A,H8B,H8C)
2.d Idealised tetrahedral OH refined as rotating group:
 O2(H2)
;
_olex2_submission_special_instructions 'No special instructions were received'

loop_
_space_group_symop_operation_xyz
'x, y, z'
'-x+1/2, y+1/2, -z+1/2'
'-x, -y, -z'
'x-1/2, -y-1/2, z-1/2'

loop_
_atom_site_label
_atom_site_type_symbol
_atom_site_fract_x
_atom_site_fract_y
_atom_site_fract_z
_atom_site_U_iso_or_equiv
_atom_site_adp_type
_atom_site_occupancy
_atom_site_site_symmetry_order
_atom_site_calc_flag
_atom_site_refinement_flags_posn
_atom_site_refinement_flags_adp
_atom_site_refinement_flags_occupancy
_atom_site_disorder_assembly
_atom_site_disorder_group
Cl1 Cl 0.08441(6) 0.96618(7) 0.63555(3) 0.0177(3) Uani 1 1 d . . . . .
O1 O 0.38462(18) 0.1701(2) 0.46036(9) 0.0151(4) Uani 1 1 d . . . . .
O2 O 0.48705(19) 0.1524(2) 0.58997(9) 0.0150(4) Uani 1 1 d . . . . .
H2 H 0.523675 0.048467 0.572551 0.022 Uiso 1 1 calc R U . . .
N1 N 0.2214(2) 0.4881(3) 0.41413(11) 0.0119(4) Uani 1 1 d . . . . .
H1 H 0.266214 0.380246 0.398378 0.014 Uiso 1 1 calc R U . . .
C1 C 0.2367(3) 0.5363(3) 0.49482(13) 0.0108(5) Uani 1 1 d . . . . .
C2 C 0.1638(2) 0.7071(3) 0.52259(12) 0.0120(5) Uani 1 1 d . . . . .
H2A H 0.102240 0.786479 0.485221 0.014 Uiso 1 1 calc R U . . .
C3 C 0.1825(3) 0.7574(3) 0.60383(13) 0.0126(5) Uani 1 1 d . . . . .
C4 C 0.2727(3) 0.6497(3) 0.66210(12) 0.0139(5) Uani 1 1 d . . . . .
H4 H 0.285239 0.689655 0.717749 0.017 Uiso 1 1 calc R U . . .
C5 C 0.3428(3) 0.4827(3) 0.63518(13) 0.0131(5) Uani 1 1 d . . . . .
H5 H 0.404733 0.406314 0.673589 0.016 Uiso 1 1 calc R U . . .
C6 C 0.3265(2) 0.4212(3) 0.55359(13) 0.0108(5) Uani 1 1 d . . . . .
C7 C 0.1355(3) 0.6044(3) 0.35234(12) 0.0124(5) Uani 1 1 d . . . . .
H7A H 0.186770 0.732476 0.352079 0.015 Uiso 1 1 calc R U . . .
H7B H 0.013982 0.617429 0.365650 0.015 Uiso 1 1 calc R U . . .
C8 C 0.1513(3) 0.5143(4) 0.26823(15) 0.0198(5) Uani 1 1 d . . . . .
H8A H 0.091550 0.592404 0.226884 0.030 Uiso 1 1 calc R U . . .
H8B H 0.100836 0.387450 0.268784 0.030 Uiso 1 1 calc R U . . .
H8C H 0.271611 0.504830 0.254629 0.030 Uiso 1 1 calc R U . . .
C9 C 0.4006(2) 0.2395(3) 0.53024(12) 0.0122(5) Uani 1 1 d . . . . .

loop_
_atom_site_aniso_label
_atom_site_aniso_U_11
_atom_site_aniso_U_22
_atom_site_aniso_U_33
_atom_site_aniso_U_23
_atom_site_aniso_U_13
_atom_site_aniso_U_12
Cl1 0.0250(4) 0.0159(4) 0.0123(4) -0.00396(18) 0.0013(2) 0.00903(19)
O1 0.0202(8) 0.0151(8) 0.0100(8) -0.0018(6) -0.0009(6) 0.0058(6)
O2 0.0196(8) 0.0132(8) 0.0120(8) 0.0004(6) -0.0012(6) 0.0065(6)
N1 0.0154(9) 0.0123(9) 0.0079(9) -0.0007(7) -0.0002(7) 0.0048(7)
C1 0.0075(10) 0.0151(12) 0.0099(11) -0.0007(8) 0.0032(8) -0.0020(8)
C2 0.0117(10) 0.0137(10) 0.0106(10) 0.0022(8) 0.0007(7) 0.0018(8)
C3 0.0120(10) 0.0133(11) 0.0128(10) -0.0012(8) 0.0047(7) 0.0015(8)
C4 0.0155(10) 0.0180(11) 0.0082(10) -0.0018(8) 0.0022(8) 0.0010(8)
C5 0.0115(10) 0.0157(11) 0.0123(11) 0.0032(8) 0.0012(8) -0.0001(8)
C6 0.0097(10) 0.0123(10) 0.0106(10) 0.0024(8) 0.0027(8) -0.0011(8)
C7 0.0149(10) 0.0137(11) 0.0085(10) 0.0009(8) -0.0002(8) 0.0020(8)
C8 0.0256(13) 0.0234(12) 0.0102(11) -0.0034(9) -0.0019(9) 0.0042(10)
C9 0.0103(10) 0.0142(11) 0.0123(11) 0.0027(8) 0.0027(7) -0.0003(8)

loop_
_atom_type_symbol
_atom_type_description
_atom_type_scat_dispersion_real
_atom_type_scat_dispersion_imag
_atom_type_scat_source
C C 0.0181 0.0091 'International Tables Vol C Tables 4.2.6.8 and 6.1.1.4'
H H 0.0000 0.0000 'International Tables Vol C Tables 4.2.6.8 and 6.1.1.4'
Cl Cl 0.3639 0.7018 'International Tables Vol C Tables 4.2.6.8 and 6.1.1.4'
N N 0.0311 0.0180 'International Tables Vol C Tables 4.2.6.8 and 6.1.1.4'
O O 0.0492 0.0322 'International Tables Vol C Tables 4.2.6.8 and 6.1.1.4'

loop_
_geom_angle_atom_site_label_1
_geom_angle_atom_site_label_2
_geom_angle_atom_site_label_3
_geom_angle
_geom_angle_site_symmetry_1
_geom_angle_site_symmetry_3
_geom_angle_publ_flag
C9 O2 H2 109.5 . . ?
C1 N1 H1 118.1 . . ?
C1 N1 C7 123.71(18) . . ?
C7 N1 H1 118.1 . . ?
N1 C1 C2 119.69(19) . . ?
N1 C1 C6 122.28(19) . . ?
C2 C1 C6 118.02(19) . . ?
C1 C2 H2A 120.2 . . ?
C3 C2 C1 119.54(19) . . ?
C3 C2 H2A 120.2 . . ?
C2 C3 Cl1 117.67(16) . . ?
C2 C3 C4 123.59(19) . . ?
C4 C3 Cl1 118.73(16) . . ?
C3 C4 H4 121.6 . . ?
C5 C4 C3 116.88(19) . . ?
C5 C4 H4 121.6 . . ?
C4 C5 H5 118.7 . . ?
C4 C5 C6 122.6(2) . . ?
C6 C5 H5 118.7 . . ?
C1 C6 C9 121.29(18) . . ?
C5 C6 C1 119.3(2) . . ?
C5 C6 C9 119.37(19) . . ?
N1 C7 H7A 109.7 . . ?
N1 C7 H7B 109.7 . . ?
N1 C7 C8 109.82(18) . . ?
H7A C7 H7B 108.2 . . ?
C8 C7 H7A 109.7 . . ?
C8 C7 H7B 109.7 . . ?
C7 C8 H8A 109.5 . . ?
C7 C8 H8B 109.5 . . ?
C7 C8 H8C 109.5 . . ?
H8A C8 H8B 109.5 . . ?
H8A C8 H8C 109.5 . . ?
H8B C8 H8C 109.5 . . ?
O1 C9 O2 121.77(19) . . ?
O1 C9 C6 123.49(18) . . ?
O2 C9 C6 114.74(17) . . ?

loop_
_geom_bond_atom_site_label_1
_geom_bond_atom_site_label_2
_geom_bond_distance
_geom_bond_site_symmetry_2
_geom_bond_publ_flag
Cl1 C3 1.748(2) . ?
O1 C9 1.240(3) . ?
O2 H2 0.8400 . ?
O2 C9 1.323(2) . ?
N1 H1 0.8800 . ?
N1 C1 1.357(3) . ?
N1 C7 1.451(3) . ?
C1 C2 1.415(3) . ?
C1 C6 1.428(3) . ?
C2 H2A 0.9500 . ?
C2 C3 1.371(3) . ?
C3 C4 1.394(3) . ?
C4 H4 0.9500 . ?
C4 C5 1.378(3) . ?
C5 H5 0.9500 . ?
C5 C6 1.398(3) . ?
C6 C9 1.463(3) . ?
C7 H7A 0.9900 . ?
C7 H7B 0.9900 . ?
C7 C8 1.516(3) . ?
C8 H8A 0.9800 . ?
C8 H8B 0.9800 . ?
C8 H8C 0.9800 . ?

loop_
_geom_torsion_atom_site_label_1
_geom_torsion_atom_site_label_2
_geom_torsion_atom_site_label_3
_geom_torsion_atom_site_label_4
_geom_torsion
_geom_torsion_site_symmetry_1
_geom_torsion_site_symmetry_2
_geom_torsion_site_symmetry_3
_geom_torsion_site_symmetry_4
_geom_torsion_publ_flag
Cl1 C3 C4 C5 177.69(16) . . . . ?
N1 C1 C2 C3 -178.59(19) . . . . ?
N1 C1 C6 C5 177.59(19) . . . . ?
N1 C1 C6 C9 -2.9(3) . . . . ?
C1 N1 C7 C8 176.65(19) . . . . ?
C1 C2 C3 Cl1 -178.07(15) . . . . ?
C1 C2 C3 C4 0.8(3) . . . . ?
C1 C6 C9 O1 -3.2(3) . . . . ?
C1 C6 C9 O2 176.92(18) . . . . ?
C2 C1 C6 C5 -1.5(3) . . . . ?
C2 C1 C6 C9 177.93(17) . . . . ?
C2 C3 C4 C5 -1.2(3) . . . . ?
C3 C4 C5 C6 0.2(3) . . . . ?
C4 C5 C6 C1 1.2(3) . . . . ?
C4 C5 C6 C9 -178.29(19) . . . . ?
C5 C6 C9 O1 176.26(19) . . . . ?
C5 C6 C9 O2 -3.6(3) . . . . ?
C6 C1 C2 C3 0.6(3) . . . . ?
C7 N1 C1 C2 1.1(3) . . . . ?
C7 N1 C1 C6 -178.07(19) . . . . ?
